data_7036124
loop_
_publ_author_name
'Battistin, Federica'
'Balducci, Gabriele'
'Demitri, Nicola'
'Iengo, Elisabetta'
'Milani, Barbara'
'Alessio, Enzo'

_publ_section_title
;
 (15)N NMR spectroscopy unambiguously establishes the coordination mode of
 the diimine linker 2-(2'-pyridyl)pyrimidine-4-carboxylic acid (cppH) in
 Ru(ii) complexes.
;
_journal_issue 35
_journal_name_full 'Dalton transactions (Cambridge, England : 2003)'
_journal_page_first 15671
_journal_page_last 15682
_journal_paper_doi 10.1039/c5dt02361k
_journal_volume 44
_journal_year 2015
_chemical_formula_moiety '3(C14 H21 Cl2 N3 O2 Ru S2), C H4 O'
_chemical_formula_sum 'C43 H67 Cl6 N9 O7 Ru3 S6'
_chemical_formula_weight 1530.31
_chemical_name_systematic trans,cis-[RuCl2(dmso-S)2(mpp-Np)]
_space_group_crystal_system trigonal
_space_group_IT_number 148
_space_group_name_Hall '-R 3'
_space_group_name_H-M_alt 'R -3'
_symmetry_space_group_name_Hall '-R 3'
_symmetry_space_group_name_H-M 'R -3 :H'
_atom_sites_solution_hydrogens mixed
_audit_creation_method SHELXL-2014/7
_audit_update_record
;
2015-07-10 deposited with the CCDC.
2015-07-20 downloaded from the CCDC.
;
_cell_angle_alpha 90
_cell_angle_beta 90
_cell_angle_gamma 120
_cell_formula_units_Z 6
_cell_length_a 23.0660(14)
_cell_length_b 23.0660(14)
_cell_length_c 19.425(4)
_cell_measurement_reflns_used 32076
_cell_measurement_temperature 100(2)
_cell_measurement_theta_max 28.184
_cell_measurement_theta_min 1.440
_cell_volume 8950(2)
_computing_cell_refinement 'XDS (Kabsch, 2010)'
_computing_data_collection 'Elettra XRD1 Data Collection SW'
_computing_data_reduction 'XDS - CCP4'
_computing_molecular_graphics 'Ortep3 for Windows'
_computing_publication_material 'private software'
_computing_structure_refinement 'SHELXL-2014/7 (Sheldrick, 2014)'
_computing_structure_solution 'Sir2014 (Burla, 2015)'
_diffrn_ambient_temperature 100(2)
_diffrn_measured_fraction_theta_full 0.973
_diffrn_measured_fraction_theta_max 0.977
_diffrn_measurement_device_type
;
Huber 4-circles Kappa Goniometer, Pilatus 2M detector
;
_diffrn_measurement_method 'Rotating crystal'
_diffrn_radiation_monochromator graphite
_diffrn_radiation_type synchrotron
_diffrn_radiation_wavelength 0.700
_diffrn_reflns_av_R_equivalents 0.0276
_diffrn_reflns_av_unetI/netI 0.0128
_diffrn_reflns_laue_measured_fraction_full 0.973
_diffrn_reflns_laue_measured_fraction_max 0.977
_diffrn_reflns_limit_h_max 31
_diffrn_reflns_limit_h_min -31
_diffrn_reflns_limit_k_max 31
_diffrn_reflns_limit_k_min -31
_diffrn_reflns_limit_l_max 25
_diffrn_reflns_limit_l_min -25
_diffrn_reflns_number 48116
_diffrn_reflns_point_group_measured_fraction_full 0.973
_diffrn_reflns_point_group_measured_fraction_max 0.977
_diffrn_reflns_theta_full 24.835
_diffrn_reflns_theta_max 28.184
_diffrn_reflns_theta_min 1.440
_diffrn_source 'Elettra Synchrotron - XRD1 BL'
_exptl_absorpt_coefficient_mu 1.225
_exptl_absorpt_correction_T_max 1.142
_exptl_absorpt_correction_T_min 0.637
_exptl_absorpt_correction_type refdelf
_exptl_absorpt_process_details
;
        Parkin S,Moezzi B & Hope H, (1995) J. Appl. Cryst. 28, 53-56
        Cubic fit to sin(theta)/lambda - 24 parameters
;
_exptl_crystal_colour red
_exptl_crystal_density_diffrn 1.704
_exptl_crystal_description plate
_exptl_crystal_F_000 4644
_exptl_crystal_recrystallization_method 'precipitation from the reaction mixture upon concentration; solvent: methanol'
_exptl_crystal_size_max 0.200
_exptl_crystal_size_mid 0.150
_exptl_crystal_size_min 0.100
_refine_diff_density_max 1.254
_refine_diff_density_min -1.511
_refine_diff_density_rms 0.142
_refine_ls_extinction_coef 0.00159(13)
_refine_ls_extinction_expression Fc^*^=kFc[1+0.001xFc^2^\l^3^/sin(2\q)]^-1/4^
_refine_ls_extinction_method 'SHELXL-2014/7 (Sheldrick 2014'
_refine_ls_goodness_of_fit_ref 1.246
_refine_ls_hydrogen_treatment mixed
_refine_ls_matrix_type full
_refine_ls_number_parameters 242
_refine_ls_number_reflns 4993
_refine_ls_number_restraints 11
_refine_ls_restrained_S_all 1.244
_refine_ls_R_factor_all 0.0373
_refine_ls_R_factor_gt 0.0367
_refine_ls_shift/su_max 0.070
_refine_ls_shift/su_mean 0.002
_refine_ls_structure_factor_coef Fsqd
_refine_ls_weighting_details 'w=1/[\s^2^(Fo^2^)+(0.1000P)^2^] where P=(Fo^2^+2Fc^2^)/3'
_refine_ls_weighting_scheme calc
_refine_ls_wR_factor_gt 0.1289
_refine_ls_wR_factor_ref 0.1298
_reflns_Friedel_coverage 0.000
_reflns_number_gt 4846
_reflns_number_total 4993
_reflns_threshold_expression 'I > 2\s(I)'
_cod_data_source_file c5dt02361k2.cif
_cod_data_source_block 10
_cod_depositor_comments 'Adding full bibliography for 7036121--7036125.cif.'
_cod_database_code 7036124
_shelx_shelxl_version_number 2014/7
_shelx_space_group_comment
;
The symmetry employed for this shelxl refinement is uniquely defined
by the following loop, which should always be used as a source of
symmetry information in preference to the above space-group names.
They are only intended as comments.
;
_shelx_estimated_absorpt_t_min 0.792
_shelx_estimated_absorpt_t_max 0.887

loop_
_space_group_symop_operation_xyz
'x, y, z'
'-y, x-y, z'
'-x+y, -x, z'
'x+2/3, y+1/3, z+1/3'
'-y+2/3, x-y+1/3, z+1/3'
'-x+y+2/3, -x+1/3, z+1/3'
'x+1/3, y+2/3, z+2/3'
'-y+1/3, x-y+2/3, z+2/3'
'-x+y+1/3, -x+2/3, z+2/3'
'-x, -y, -z'
'y, -x+y, -z'
'x-y, x, -z'
'-x+2/3, -y+1/3, -z+1/3'
'y+2/3, -x+y+1/3, -z+1/3'
'x-y+2/3, x+1/3, -z+1/3'
'-x+1/3, -y+2/3, -z+2/3'
'y+1/3, -x+y+2/3, -z+2/3'
'x-y+1/3, x+2/3, -z+2/3'

loop_
_atom_site_label
_atom_site_type_symbol
_atom_site_fract_x
_atom_site_fract_y
_atom_site_fract_z
_atom_site_U_iso_or_equiv
_atom_site_adp_type
_atom_site_occupancy
_atom_site_site_symmetry_order
_atom_site_calc_flag
_atom_site_refinement_flags_posn
_atom_site_refinement_flags_adp
_atom_site_refinement_flags_occupancy
Ru1 Ru 0.13920(2) 0.40975(2) 0.03206(2) 0.02331(12) Uani 1 1 d . . .
Cl1 Cl 0.14854(3) 0.44437(3) 0.14908(3) 0.03249(15) Uani 1 1 d . . .
Cl2 Cl 0.12930(2) 0.36804(3) -0.08265(2) 0.02995(14) Uani 1 1 d . . .
S1 S 0.07601(2) 0.45829(2) 0.00477(3) 0.02709(14) Uani 1 1 d . . .
C11 C 0.07967(12) 0.48219(12) -0.08292(12) 0.0377(5) Uani 1 1 d . . .
H11A H 0.1265 0.5087 -0.0973 0.057 Uiso 1 1 calc R U .
H11B H 0.0567 0.4420 -0.1117 0.057 Uiso 1 1 calc R U .
H11C H 0.0578 0.5090 -0.0880 0.057 Uiso 1 1 calc R U .
O11 O 0.00323(8) 0.41884(9) 0.02039(9) 0.0382(4) Uani 1 1 d . . .
C12 C 0.10394(13) 0.53635(12) 0.04691(14) 0.0429(6) Uani 1 1 d . . .
H12A H 0.1520 0.5655 0.0389 0.064 Uiso 1 1 calc R U .
H12B H 0.0797 0.5578 0.0286 0.064 Uiso 1 1 calc R U .
H12C H 0.0955 0.5288 0.0965 0.064 Uiso 1 1 calc R U .
S2 S 0.23340(3) 0.50461(3) 0.00058(3) 0.03555(16) Uani 1 1 d . . .
C21 C 0.29022(12) 0.49020(16) -0.05073(14) 0.0482(6) Uani 1 1 d . . .
H21A H 0.2977 0.4565 -0.0283 0.072 Uiso 1 1 calc R U .
H21B H 0.2708 0.4742 -0.0965 0.072 Uiso 1 1 calc R U .
H21C H 0.3329 0.5321 -0.0553 0.072 Uiso 1 1 calc R U .
O21 O 0.22618(10) 0.55595(11) -0.03839(14) 0.0620(6) Uani 1 1 d . . .
C22 C 0.28780(11) 0.55120(11) 0.07116(15) 0.0424(5) Uani 1 1 d . . .
H22A H 0.2956 0.5210 0.1002 0.064 Uiso 1 1 calc R U .
H22B H 0.3306 0.5866 0.0530 0.064 Uiso 1 1 calc R U .
H22C H 0.2667 0.5713 0.0986 0.064 Uiso 1 1 calc R U .
N31 N 0.05633(8) 0.31439(8) 0.05871(8) 0.0258(3) Uani 1 1 d . . .
N32 N 0.18512(8) 0.35392(8) 0.06335(8) 0.0263(3) Uani 1 1 d . . .
C31 C -0.00861(10) 0.29554(11) 0.06750(10) 0.0312(4) Uani 1 1 d . . .
H31 H -0.0222 0.3281 0.0650 0.037 Uiso 1 1 calc R U .
C32 C -0.05639(10) 0.22857(11) 0.08026(11) 0.0339(4) Uani 1 1 d . . .
H32 H -0.1019 0.2157 0.0882 0.041 Uiso 1 1 calc R U .
C33 C -0.03577(11) 0.18130(11) 0.08102(11) 0.0343(4) Uani 1 1 d . . .
N33 N 0.02855(10) 0.20041(9) 0.07511(9) 0.0325(4) Uani 1 1 d . . .
C35 C 0.07159(10) 0.26551(10) 0.06625(10) 0.0271(4) Uani 1 1 d . . .
C36 C 0.14315(10) 0.28755(9) 0.07092(10) 0.0267(4) Uani 1 1 d . . .
C37 C 0.16432(11) 0.24260(11) 0.09043(12) 0.0345(4) Uani 1 1 d . . .
H37 H 0.1331 0.1962 0.0950 0.041 Uiso 1 1 calc R U .
C38 C 0.23224(12) 0.26767(12) 0.10304(14) 0.0389(5) Uani 1 1 d . . .
H38 H 0.2486 0.2384 0.1142 0.047 Uiso 1 1 calc R U .
C39 C 0.27505(11) 0.33564(11) 0.09906(13) 0.0365(5) Uani 1 1 d . . .
H39 H 0.3211 0.3543 0.1101 0.044 Uiso 1 1 calc R U .
C310 C 0.24988(11) 0.37673(10) 0.07859(11) 0.0305(4) Uani 1 1 d . . .
H310 H 0.2802 0.4235 0.0752 0.037 Uiso 1 1 calc R U .
C311 C -0.08389(13) 0.10814(13) 0.09046(14) 0.0441(5) Uani 1 1 d . . .
H31A H -0.1295 0.1007 0.0941 0.066 Uiso 1 1 calc R U .
H31B H -0.0811 0.0834 0.0509 0.066 Uiso 1 1 calc R U .
H31C H -0.0726 0.0925 0.1326 0.066 Uiso 1 1 calc R U .
O41 O 0.27094(11) 0.6364(3) -0.1655(3) 0.0600(17) Uani 0.3333 1 d D . P
H42 H 0.2553(7) 0.5951(6) -0.160(6) 0.090 Uiso 0.3333 1 d D U P
C41 C 0.3333 0.6667 -0.1584(4) 0.098(3) Uani 1 3 d DS T P
H41A H 0.3506(3) 0.71505(7) -0.1587(13) 0.147 Uiso 0.3333 1 d D U P
H41B H 0.3447(4) 0.6537(9) -0.1147(7) 0.147 Uiso 0.3333 1 d D U P
H41C H 0.3533(4) 0.6548(9) -0.1965(8) 0.147 Uiso 0.3333 1 d D U P

loop_
_atom_site_aniso_label
_atom_site_aniso_U_11
_atom_site_aniso_U_22
_atom_site_aniso_U_33
_atom_site_aniso_U_23
_atom_site_aniso_U_13
_atom_site_aniso_U_12
Ru1 0.02273(13) 0.02370(13) 0.02344(16) -0.00170(4) -0.00350(4) 0.01156(8)
Cl1 0.0353(2) 0.0406(3) 0.0283(3) -0.01068(18) -0.00882(17) 0.0240(2)
Cl2 0.0341(2) 0.0334(2) 0.0232(2) -0.00093(16) -0.00119(16) 0.01746(19)
S1 0.0270(2) 0.0287(2) 0.0282(3) -0.00331(16) -0.00692(16) 0.01593(18)
C11 0.0467(12) 0.0395(11) 0.0318(11) 0.0060(8) -0.0051(9) 0.0253(10)
O11 0.0284(7) 0.0437(9) 0.0465(9) 0.0057(7) -0.0019(6) 0.0209(7)
C12 0.0478(13) 0.0370(11) 0.0528(14) -0.0144(10) -0.0204(11) 0.0280(10)
S2 0.0255(2) 0.0289(2) 0.0490(3) 0.0088(2) -0.00291(19) 0.01114(19)
C21 0.0304(10) 0.0565(15) 0.0479(14) 0.0091(11) 0.0098(9) 0.0142(10)
O21 0.0372(9) 0.0474(11) 0.0961(17) 0.0367(11) -0.0042(10) 0.0171(8)
C22 0.0299(10) 0.0283(9) 0.0667(16) -0.0081(10) -0.0116(10) 0.0129(8)
N31 0.0272(7) 0.0281(7) 0.0202(7) -0.0018(5) -0.0009(5) 0.0123(6)
N32 0.0300(8) 0.0269(7) 0.0225(7) -0.0006(6) -0.0026(6) 0.0146(6)
C31 0.0272(9) 0.0367(10) 0.0266(10) 0.0031(7) -0.0004(7) 0.0138(8)
C32 0.0272(9) 0.0394(10) 0.0303(10) 0.0066(8) 0.0042(7) 0.0131(8)
C33 0.0369(10) 0.0336(10) 0.0266(10) 0.0059(7) 0.0006(8) 0.0132(8)
N33 0.0357(9) 0.0294(8) 0.0299(9) 0.0031(6) -0.0009(7) 0.0144(7)
C35 0.0286(9) 0.0315(9) 0.0203(8) 0.0000(6) -0.0007(6) 0.0142(7)
C36 0.0288(9) 0.0270(8) 0.0235(9) 0.0008(6) -0.0013(6) 0.0133(7)
C37 0.0363(10) 0.0307(9) 0.0379(11) 0.0014(8) -0.0028(8) 0.0177(8)
C38 0.0404(11) 0.0357(10) 0.0485(13) -0.0026(9) -0.0076(9) 0.0248(10)
C39 0.0347(10) 0.0344(10) 0.0456(12) -0.0052(9) -0.0105(9) 0.0211(9)
C310 0.0339(9) 0.0282(9) 0.0326(10) -0.0034(7) -0.0048(7) 0.0179(8)
C311 0.0381(11) 0.0360(11) 0.0509(14) 0.0093(10) 0.0006(10) 0.0131(9)
O41 0.068(4) 0.043(3) 0.050(3) 0.008(3) 0.001(3) 0.013(3)
C41 0.086(3) 0.086(3) 0.121(8) 0.000 0.000 0.0432(17)

loop_
_atom_type_symbol
_atom_type_description
_atom_type_scat_dispersion_real
_atom_type_scat_dispersion_imag
_atom_type_scat_source
Ru Ru -1.2885 0.8177 'International Tables Vol C Tables 4.2.6.8 and 6.1.1.4'
Cl Cl 0.1456 0.1550 'International Tables Vol C Tables 4.2.6.8 and 6.1.1.4'
C C 0.0030 0.0016 'International Tables Vol C Tables 4.2.6.8 and 6.1.1.4'
H H 0.0000 0.0000 'International Tables Vol C Tables 4.2.6.8 and 6.1.1.4'
S S 0.1246 0.1234 'International Tables Vol C Tables 4.2.6.8 and 6.1.1.4'
O O 0.0105 0.0059 'International Tables Vol C Tables 4.2.6.8 and 6.1.1.4'
N N 0.0059 0.0032 'International Tables Vol C Tables 4.2.6.8 and 6.1.1.4'

loop_
_geom_angle_atom_site_label_1
_geom_angle_atom_site_label_2
_geom_angle_atom_site_label_3
_geom_angle
_geom_angle_site_symmetry_1
_geom_angle_site_symmetry_3
N32 Ru1 N31 76.52(7) . .
N32 Ru1 S2 97.74(5) . .
N31 Ru1 S2 173.44(5) . .
N32 Ru1 S1 172.00(5) . .
N31 Ru1 S1 95.66(5) . .
S2 Ru1 S1 90.161(19) . .
N32 Ru1 Cl1 86.64(4) . .
N31 Ru1 Cl1 89.91(5) . .
S2 Ru1 Cl1 92.96(2) . .
S1 Ru1 Cl1 91.712(18) . .
N32 Ru1 Cl2 89.94(4) . .
N31 Ru1 Cl2 87.43(5) . .
S2 Ru1 Cl2 89.40(2) . .
S1 Ru1 Cl2 91.421(18) . .
Cl1 Ru1 Cl2 176.075(18) . .
O11 S1 C11 104.42(11) . .
O11 S1 C12 104.60(12) . .
C11 S1 C12 100.94(13) . .
O11 S1 Ru1 116.84(7) . .
C11 S1 Ru1 115.34(8) . .
C12 S1 Ru1 112.92(8) . .
S1 C11 H11A 109.5 . .
S1 C11 H11B 109.5 . .
H11A C11 H11B 109.5 . .
S1 C11 H11C 109.5 . .
H11A C11 H11C 109.5 . .
H11B C11 H11C 109.5 . .
S1 C12 H12A 109.5 . .
S1 C12 H12B 109.5 . .
H12A C12 H12B 109.5 . .
S1 C12 H12C 109.5 . .
H12A C12 H12C 109.5 . .
H12B C12 H12C 109.5 . .
O21 S2 C21 104.30(14) . .
O21 S2 C22 103.56(13) . .
C21 S2 C22 100.16(12) . .
O21 S2 Ru1 118.21(8) . .
C21 S2 Ru1 113.92(10) . .
C22 S2 Ru1 114.55(9) . .
S2 C21 H21A 109.5 . .
S2 C21 H21B 109.5 . .
H21A C21 H21B 109.5 . .
S2 C21 H21C 109.5 . .
H21A C21 H21C 109.5 . .
H21B C21 H21C 109.5 . .
S2 C22 H22A 109.5 . .
S2 C22 H22B 109.5 . .
H22A C22 H22B 109.5 . .
S2 C22 H22C 109.5 . .
H22A C22 H22C 109.5 . .
H22B C22 H22C 109.5 . .
C31 N31 C35 115.49(17) . .
C31 N31 Ru1 129.97(14) . .
C35 N31 Ru1 114.51(13) . .
C310 N32 C36 116.50(17) . .
C310 N32 Ru1 128.20(14) . .
C36 N32 Ru1 115.26(13) . .
N31 C31 C32 120.9(2) . .
N31 C31 H31 119.5 . .
C32 C31 H31 119.5 . .
C33 C32 C31 118.5(2) . .
C33 C32 H32 120.7 . .
C31 C32 H32 120.7 . .
N33 C33 C32 120.2(2) . .
N33 C33 C311 117.5(2) . .
C32 C33 C311 122.3(2) . .
C33 N33 C35 117.71(19) . .
N33 C35 N31 126.70(19) . .
N33 C35 C36 117.20(18) . .
N31 C35 C36 115.88(17) . .
N32 C36 C37 123.46(18) . .
N32 C36 C35 115.53(17) . .
C37 C36 C35 120.56(18) . .
C38 C37 C36 118.41(19) . .
C38 C37 H37 120.8 . .
C36 C37 H37 120.8 . .
C39 C38 C37 118.7(2) . .
C39 C38 H38 120.6 . .
C37 C38 H38 120.6 . .
C38 C39 C310 119.0(2) . .
C38 C39 H39 120.5 . .
C310 C39 H39 120.5 . .
N32 C310 C39 123.73(19) . .
N32 C310 H310 118.1 . .
C39 C310 H310 118.1 . .
C33 C311 H31A 109.5 . .
C33 C311 H31B 109.5 . .
H31A C311 H31B 109.5 . .
C33 C311 H31C 109.5 . .
H31A C311 H31C 109.5 . .
H31B C311 H31C 109.5 . .
C41 O41 H42 109.8(2) . .
O41 C41 O41 118.83(17) 2_665 .
O41 C41 O41 118.84(17) 2_665 3_565
O41 C41 O41 118.83(17) . 3_565
O41 C41 H41A 130.1(4) 2_665 .
O41 C41 H41A 109.43(15) . .
O41 C41 H41A 12.0(9) 3_565 .
O41 C41 H41B 66.5(13) 2_665 .
O41 C41 H41B 109.43(15) . .
O41 C41 H41B 110.5(12) 3_565 .
H41A C41 H41B 109.51(16) . .
O41 C41 H41C 43.5(13) 2_665 .
O41 C41 H41C 109.43(15) . .
O41 C41 H41C 98.5(12) 3_565 .
H41A C41 H41C 109.52(16) . .
H41B C41 H41C 109.52(16) . .

loop_
_geom_bond_atom_site_label_1
_geom_bond_atom_site_label_2
_geom_bond_distance
_geom_bond_site_symmetry_2
Ru1 N32 2.1246(16) .
Ru1 N31 2.1344(17) .
Ru1 S2 2.2646(5) .
Ru1 S1 2.3002(5) .
Ru1 Cl1 2.3829(6) .
Ru1 Cl2 2.3924(6) .
S1 O11 1.4869(16) .
S1 C11 1.779(2) .
S1 C12 1.780(2) .
C11 H11A 0.9800 .
C11 H11B 0.9800 .
C11 H11C 0.9800 .
C12 H12A 0.9800 .
C12 H12B 0.9800 .
C12 H12C 0.9800 .
S2 O21 1.4832(18) .
S2 C21 1.805(3) .
S2 C22 1.806(3) .
C21 H21A 0.9800 .
C21 H21B 0.9800 .
C21 H21C 0.9800 .
C22 H22A 0.9800 .
C22 H22B 0.9800 .
C22 H22C 0.9800 .
N31 C31 1.346(3) .
N31 C35 1.347(3) .
N32 C310 1.345(3) .
N32 C36 1.349(2) .
C31 C32 1.400(3) .
C31 H31 0.9500 .
C32 C33 1.391(3) .
C32 H32 0.9500 .
C33 N33 1.325(3) .
C33 C311 1.497(3) .
N33 C35 1.334(3) .
C35 C36 1.467(3) .
C36 C37 1.401(3) .
C37 C38 1.394(3) .
C37 H37 0.9500 .
C38 C39 1.375(3) .
C38 H38 0.9500 .
C39 C310 1.394(3) .
C39 H39 0.9500 .
C310 H310 0.9500 .
C311 H31A 0.9800 .
C311 H31B 0.9800 .
C311 H31C 0.9800 .
O41 C41 1.254(2) .
O41 H42 0.8400(11) .
C41 O41 1.254(2) 2_665
C41 O41 1.254(2) 3_565
C41 H41A 0.9796(10) .
C41 H41B 0.9796(10) .
C41 H41C 0.9796(10) .

loop_
_geom_torsion_atom_site_label_1
_geom_torsion_atom_site_label_2
_geom_torsion_atom_site_label_3
_geom_torsion_atom_site_label_4
_geom_torsion
C35 N31 C31 C32 -3.0(3)
Ru1 N31 C31 C32 175.33(15)
N31 C31 C32 C33 -2.5(3)
C31 C32 C33 N33 5.2(3)
C31 C32 C33 C311 -176.6(2)
C32 C33 N33 C35 -2.2(3)
C311 C33 N33 C35 179.6(2)
C33 N33 C35 N31 -4.0(3)
C33 N33 C35 C36 170.39(18)
C31 N31 C35 N33 6.5(3)
Ru1 N31 C35 N33 -172.00(16)
C31 N31 C35 C36 -167.92(17)
Ru1 N31 C35 C36 13.5(2)
C310 N32 C36 C37 -2.9(3)
Ru1 N32 C36 C37 179.25(16)
C310 N32 C36 C35 169.39(17)
Ru1 N32 C36 C35 -8.5(2)
N33 C35 C36 N32 -178.45(18)
N31 C35 C36 N32 -3.4(3)
N33 C35 C36 C37 -5.9(3)
N31 C35 C36 C37 169.07(18)
N32 C36 C37 C38 0.3(3)
C35 C36 C37 C38 -171.6(2)
C36 C37 C38 C39 3.1(4)
C37 C38 C39 C310 -3.8(4)
C36 N32 C310 C39 2.1(3)
Ru1 N32 C310 C39 179.70(16)
C38 C39 C310 N32 1.2(4)
